data_4000393
_journal_name_full 'Chemistry of Materials'
_journal_paper_doi 10.1021/cm035379d
_journal_year 2004
_chemical_formula_sum 'C50 H42 N6 Si'
_chemical_formula_weight 754.99
_chemical_name_common j38a
_space_group_IT_number 2
_symmetry_cell_setting triclinic
_symmetry_space_group_name_Hall '-P 1'
_symmetry_space_group_name_H-M 'P -1'
_atom_sites_solution_hydrogens geom
_atom_sites_solution_primary direct
_atom_sites_solution_secondary difmap
_cell_angle_alpha 81.055(5)
_cell_angle_beta 87.709(6)
_cell_angle_gamma 75.893(6)
_cell_formula_units_Z 2
_cell_length_a 9.804(3)
_cell_length_b 10.381(3)
_cell_length_c 20.723(6)
_cell_measurement_reflns_used ?
_cell_measurement_temperature 297(2)
_cell_measurement_theta_max ?
_cell_measurement_theta_min ?
_cell_volume 2020.5(10)
_diffrn_ambient_temperature 297(2)
_diffrn_detector_area_resol_mean ?
_diffrn_measurement_device_type 'CCD area detector'
_diffrn_measurement_method 'phi and omega scans'
_diffrn_radiation_monochromator graphite
_diffrn_radiation_source 'fine-focus sealed tube'
_diffrn_radiation_type MoK\a
_diffrn_radiation_wavelength 0.71073
_diffrn_reflns_av_R_equivalents 0.0602
_diffrn_reflns_av_sigmaI/netI 0.3669
_diffrn_reflns_limit_h_max 12
_diffrn_reflns_limit_h_min -13
_diffrn_reflns_limit_k_max 13
_diffrn_reflns_limit_k_min -12
_diffrn_reflns_limit_l_max 27
_diffrn_reflns_limit_l_min -26
_diffrn_reflns_number 14725
_diffrn_reflns_theta_max 28.33
_diffrn_reflns_theta_min 2.05
_diffrn_standards_decay_% ?
_diffrn_standards_interval_count ?
_diffrn_standards_interval_time ?
_diffrn_standards_number ?
_exptl_absorpt_coefficient_mu 0.102
_exptl_absorpt_correction_T_max 1.000
_exptl_absorpt_correction_T_min 0.856
_exptl_absorpt_correction_type Empirical(SADABS)
_exptl_absorpt_process_details ?
_exptl_crystal_colour yellow
_exptl_crystal_density_diffrn 1.241
_exptl_crystal_density_meas ?
_exptl_crystal_density_method 'not measured'
_exptl_crystal_description plate
_exptl_crystal_F_000 796
_exptl_crystal_size_max 0.20
_exptl_crystal_size_mid 0.20
_exptl_crystal_size_min 0.05
_refine_ls_extinction_coef ?
_refine_ls_extinction_method none
_refine_ls_goodness_of_fit_ref 0.700
_refine_ls_hydrogen_treatment mixed
_refine_ls_matrix_type full
_refine_ls_number_parameters 594
_refine_ls_number_reflns 9317
_refine_ls_number_restraints 0
_refine_ls_restrained_S_all 0.700
_refine_ls_R_factor_all 0.2767
_refine_ls_R_factor_gt 0.0644
_refine_ls_shift/su_max 0.002
_refine_ls_shift/su_mean 0.000
_refine_ls_structure_factor_coef Fsqd
_refine_ls_weighting_details 'calc w=1/[\s^2^(Fo^2^)+(0.0361P)^2^+0.0000P] where P=(Fo^2^+2Fc^2^)/3'
_refine_ls_weighting_scheme calc
_refine_ls_wR_factor_gt 0.0964
_refine_ls_wR_factor_ref 0.1289
_reflns_number_gt 2132
_reflns_number_total 9317
_reflns_threshold_expression >2sigma(I)
_cod_depositor_comments
;
The following automatic conversions were performed:
'_symmetry_cell_setting' value 'Triclinic' changed to 'triclinic'
according to '/home/saulius/struct/CIF-dictionaries/cif_core.dic'
dictionary named 'cif_core.dic' version 2.4.1 from 2010-06-29.

Automatic conversion script
Id: cif_fix_enum 1527 2010-12-29 10:47:43Z saulius 
;
_cod_original_sg_symbol_H-M P-1
_cod_database_code 4000393

loop_
_symmetry_equiv_pos_as_xyz
'x, y, z'
'-x, -y, -z'

loop_
_atom_site_label
_atom_site_type_symbol
_atom_site_fract_x
_atom_site_fract_y
_atom_site_fract_z
_atom_site_U_iso_or_equiv
_atom_site_adp_type
_atom_site_occupancy
_atom_site_symmetry_multiplicity
_atom_site_calc_flag
_atom_site_refinement_flags
_atom_site_disorder_assembly
_atom_site_disorder_group
Si1 Si 0.23398(12) 0.85367(11) 0.12151(6) 0.0541(4) Uani 1 1 d . . .
N1 N 0.2808(3) 0.9378(4) -0.21336(16) 0.0589(9) Uani 1 1 d . . .
N2 N 0.3439(4) 0.7088(4) -0.18154(17) 0.0753(11) Uani 1 1 d . . .
N3 N 0.3957(4) 1.0301(4) -0.3015(2) 0.0940(14) Uani 1 1 d . . .
N4 N 0.183(3) 0.8130(17) 0.4623(12) 0.094(7) Uani 0.50 1 d P . .
N4A N 0.182(2) 0.752(2) 0.4599(10) 0.105(7) Uani 0.50 1 d P . .
N5A N 0.090(2) 0.748(2) 0.5636(11) 0.110(7) Uani 0.50 1 d P . .
N5 N 0.083(2) 0.6791(17) 0.5532(12) 0.087(6) Uani 0.50 1 d P . .
N6 N 0.2176(14) 0.9765(17) 0.5097(6) 0.139(5) Uiso 0.33 1 d P . .
N6B N 0.4003(14) 0.5809(16) 0.4946(6) 0.093(4) Uiso 0.33 1 d P . .
N6A N 0.4311(17) 0.6745(17) 0.4875(6) 0.116(5) Uiso 0.33 1 d P . .
C1 C 0.0927(3) 0.7629(3) 0.12425(17) 0.0667(12) Uani 1 1 d . . .
H1A H 0.0029 0.8252 0.1261 0.100 Uiso 1 1 calc R . .
H1B H 0.1043 0.6955 0.1623 0.100 Uiso 1 1 calc R . .
H1C H 0.0975 0.7211 0.0858 0.100 Uiso 1 1 calc R . .
C2 C 0.4036(3) 0.7284(3) 0.11876(18) 0.0795(13) Uani 1 1 d . . .
H2B H 0.4795 0.7723 0.1177 0.119 Uiso 1 1 calc R . .
H2C H 0.4072 0.6868 0.0803 0.119 Uiso 1 1 calc R . .
H2A H 0.4122 0.6612 0.1568 0.119 Uiso 1 1 calc R . .
C3 C 0.2292(3) 0.9998(4) 0.05623(18) 0.0445(10) Uani 1 1 d . . .
C4 C 0.2192(4) 0.9610(4) 0.18629(19) 0.0502(11) Uani 1 1 d . . .
C5 C 0.2311(3) 1.1065(4) 0.08531(19) 0.0443(10) Uani 1 1 d . . .
C6 C 0.2173(3) 1.0879(4) 0.15828(19) 0.0465(10) Uani 1 1 d . . .
C7 C 0.2451(4) 1.2395(4) 0.05037(17) 0.0424(10) Uani 1 1 d . . .
C8 C 0.1521(4) 1.3114(4) 0.00123(19) 0.0611(12) Uani 1 1 d . . .
H8A H 0.0795 1.2756 -0.0097 0.073 Uiso 1 1 calc R . .
C9 C 0.1642(5) 1.4339(5) -0.0317(2) 0.0812(15) Uani 1 1 d . . .
H9A H 0.1013 1.4792 -0.0649 0.097 Uiso 1 1 calc R . .
C10 C 0.2688(5) 1.4885(5) -0.0154(2) 0.0875(16) Uani 1 1 d . . .
H10A H 0.2777 1.5715 -0.0371 0.105 Uiso 1 1 calc R . .
C11 C 0.3614(5) 1.4191(5) 0.0336(2) 0.0745(14) Uani 1 1 d . . .
H11A H 0.4323 1.4566 0.0451 0.089 Uiso 1 1 calc R . .
C12 C 0.3511(4) 1.2961(4) 0.06557(18) 0.0568(11) Uani 1 1 d . . .
H12A H 0.4159 1.2504 0.0978 0.068 Uiso 1 1 calc R . .
C13 C 0.2038(4) 1.2051(4) 0.19197(18) 0.0472(11) Uani 1 1 d . . .
C14 C 0.0872(4) 1.3109(4) 0.18381(17) 0.0569(12) Uani 1 1 d . . .
H14A H 0.0157 1.3075 0.1565 0.068 Uiso 1 1 calc R . .
C15 C 0.0726(5) 1.4219(4) 0.2147(2) 0.0713(13) Uani 1 1 d . . .
H15A H -0.0086 1.4909 0.2090 0.086 Uiso 1 1 calc R . .
C16 C 0.1788(6) 1.4295(5) 0.2541(2) 0.0814(15) Uani 1 1 d . . .
H16A H 0.1716 1.5045 0.2746 0.098 Uiso 1 1 calc R . .
C17 C 0.2952(5) 1.3251(6) 0.2625(2) 0.0780(15) Uani 1 1 d . . .
H17A H 0.3677 1.3300 0.2889 0.094 Uiso 1 1 calc R . .
C18 C 0.3083(4) 1.2128(4) 0.23296(19) 0.0674(13) Uani 1 1 d . . .
H18A H 0.3877 1.1420 0.2406 0.081 Uiso 1 1 calc R . .
C19 C 0.2442(4) 0.9891(4) -0.01424(18) 0.0431(10) Uani 1 1 d . . .
C20 C 0.1620(4) 0.9201(4) -0.0422(2) 0.0542(11) Uani 1 1 d . . .
H20A H 0.0980 0.8829 -0.0159 0.065 Uiso 1 1 calc R . .
C21 C 0.1716(4) 0.9049(4) -0.1066(2) 0.0575(12) Uani 1 1 d . . .
H21A H 0.1132 0.8600 -0.1235 0.069 Uiso 1 1 calc R . .
C22 C 0.2675(4) 0.9559(4) -0.1467(2) 0.0520(11) Uani 1 1 d . . .
C23 C 0.3525(4) 1.0216(4) -0.1204(2) 0.0587(12) Uani 1 1 d . . .
H23A H 0.4193 1.0547 -0.1466 0.070 Uiso 1 1 calc R . .
C24 C 0.3400(4) 1.0392(4) -0.0558(2) 0.0584(12) Uani 1 1 d . . .
H24A H 0.3973 1.0860 -0.0394 0.070 Uiso 1 1 calc R . .
C25 C 0.2906(5) 1.0483(5) -0.2599(2) 0.0607(12) Uani 1 1 d . . .
C26 C 0.1952(5) 1.1678(5) -0.2604(2) 0.0882(16) Uani 1 1 d . . .
H26A H 0.1210 1.1759 -0.2308 0.106 Uiso 1 1 calc R . .
C27 C 0.2086(6) 1.2755(5) -0.3043(3) 0.1092(19) Uani 1 1 d . . .
H27A H 0.1440 1.3578 -0.3052 0.131 Uiso 1 1 calc R . .
C28 C 0.3162(8) 1.2611(6) -0.3462(3) 0.119(2) Uani 1 1 d . . .
H28A H 0.3299 1.3339 -0.3758 0.143 Uiso 1 1 calc R . .
C29 C 0.4059(6) 1.1372(8) -0.3446(3) 0.132(2) Uani 1 1 d . . .
H29A H 0.4781 1.1269 -0.3753 0.158 Uiso 1 1 calc R . .
C30 C 0.3007(4) 0.8089(5) -0.2295(2) 0.0570(12) Uani 1 1 d . . .
C31 C 0.2754(4) 0.7886(5) -0.2915(2) 0.0725(14) Uani 1 1 d . . .
H31A H 0.2449 0.8611 -0.3243 0.087 Uiso 1 1 calc R . .
C32 C 0.2962(5) 0.6587(6) -0.3039(2) 0.0866(16) Uani 1 1 d . . .
H32A H 0.2797 0.6419 -0.3453 0.104 Uiso 1 1 calc R . .
C33 C 0.3419(5) 0.5538(5) -0.2542(3) 0.0953(17) Uani 1 1 d . . .
H33A H 0.3595 0.4648 -0.2610 0.114 Uiso 1 1 calc R . .
C34 C 0.3597(5) 0.5863(6) -0.1953(3) 0.0946(16) Uani 1 1 d . . .
H34A H 0.3857 0.5157 -0.1611 0.114 Uiso 1 1 calc R . .
C35 C 0.2035(5) 0.9172(5) 0.2568(2) 0.0606(12) Uani 1 1 d . . .
C36 C 0.2745(5) 0.7931(5) 0.2853(2) 0.0878(16) Uani 1 1 d . . .
H36A H 0.3314 0.7357 0.2595 0.105 Uiso 1 1 calc R . .
C37 C 0.2644(6) 0.7495(5) 0.3520(3) 0.0924(17) Uani 1 1 d . . .
H37A H 0.3164 0.6649 0.3700 0.111 Uiso 1 1 calc R . .
C38 C 0.1804(6) 0.8279(7) 0.3907(3) 0.099(2) Uani 1 1 d . . .
C39 C 0.1027(6) 0.9491(7) 0.3622(3) 0.151(3) Uani 1 1 d . . .
H39A H 0.0413 1.0044 0.3874 0.181 Uiso 1 1 calc R . .
C40 C 0.1144(5) 0.9902(6) 0.2963(3) 0.1142(19) Uani 1 1 d . . .
H40A H 0.0581 1.0725 0.2780 0.137 Uiso 1 1 calc R . .
C41A C 0.0800(11) 0.7051(12) 0.4876(6) 0.046(3) Uani 0.50 1 d P . .
C41 C 0.0758(19) 0.7946(18) 0.4991(10) 0.116(6) Uani 0.50 1 d P . .
C42 C 0.025(2) 0.633(2) 0.4434(9) 0.090(6) Uani 0.33 1 d P . .
C42A C -0.0619(15) 0.8335(16) 0.4711(6) 0.073(5) Uani 0.33 1 d P . .
C42B C -0.031(2) 0.695(2) 0.4562(11) 0.079(7) Uiso 0.33 1 d P . .
C43 C -0.0242(15) 0.745(2) 0.6045(7) 0.156(6) Uani 0.50 1 d P . .
C43A C 0.0044(16) 0.6121(15) 0.5855(8) 0.112(6) Uani 0.50 1 d P . .
C44A C -0.1695(17) 0.8272(19) 0.5117(9) 0.099(5) Uani 0.33 1 d P . .
C44B C -0.143(2) 0.654(4) 0.4979(9) 0.178(14) Uani 0.33 1 d P . .
C44 C -0.032(3) 0.534(3) 0.4726(13) 0.109(8) Uani 0.33 1 d P . .
C45A C -0.152(3) 0.714(4) 0.5749(14) 0.138(11) Uiso 0.25 1 d P . .
C45C C -0.051(3) 0.526(3) 0.5472(12) 0.081(9) Uiso 0.25 1 d P . .
C45B C -0.128(3) 0.620(3) 0.5629(12) 0.096(8) Uiso 0.25 1 d P . .
C45 C -0.161(2) 0.812(2) 0.5817(10) 0.083(7) Uiso 0.25 1 d P . .
C46A C 0.3382(18) 0.765(2) 0.5021(7) 0.032(4) Uiso 0.33 1 d P . .
C46 C 0.2551(17) 0.8478(17) 0.4920(7) 0.057(4) Uiso 0.33 1 d P . .
C46B C 0.3303(16) 0.6980(19) 0.4950(6) 0.047(4) Uiso 0.33 1 d P . .
C47 C 0.3700(14) 0.7897(14) 0.5132(6) 0.102(5) Uiso 0.67 1 d P . .
C47A C 0.3506(17) 0.866(2) 0.5399(8) 0.087(5) Uiso 0.33 1 d P . .
C48A C 0.493(2) 0.848(3) 0.5719(9) 0.119(8) Uiso 0.33 1 d P . .
C48 C 0.5785(19) 0.717(2) 0.5620(8) 0.110(6) Uiso 0.33 1 d P . .
C48B C 0.4785(13) 0.7847(11) 0.5529(5) 0.104(3) Uiso 0.67 1 d P . .
C49B C 0.5367(16) 0.546(2) 0.5235(7) 0.106(5) Uiso 0.33 1 d P . .
C49A C 0.437(2) 0.9239(19) 0.5569(8) 0.096(6) Uiso 0.33 1 d P . .
C50B C 0.5663(11) 0.6456(13) 0.5408(5) 0.154(4) Uiso 0.67 1 d P . .
C50 C 0.3163(18) 1.0147(17) 0.5435(7) 0.112(5) Uiso 0.33 1 d P . .

loop_
_atom_site_aniso_label
_atom_site_aniso_U_11
_atom_site_aniso_U_22
_atom_site_aniso_U_33
_atom_site_aniso_U_23
_atom_site_aniso_U_13
_atom_site_aniso_U_12
Si1 0.0642(8) 0.0460(8) 0.0514(8) -0.0006(7) -0.0029(6) -0.0156(7)
N1 0.084(3) 0.055(3) 0.040(3) -0.014(2) 0.001(2) -0.018(2)
N2 0.096(3) 0.053(3) 0.067(3) -0.013(3) -0.013(2) 0.004(2)
N3 0.085(3) 0.087(4) 0.100(4) 0.015(3) 0.029(3) -0.024(3)
N4 0.140(14) 0.077(10) 0.076(11) -0.006(7) 0.072(9) -0.061(8)
N4A 0.109(12) 0.20(2) 0.030(7) 0.005(12) -0.006(7) -0.086(16)
N5A 0.079(9) 0.161(18) 0.072(14) 0.062(13) -0.008(9) -0.045(13)
N5 0.098(11) 0.086(12) 0.071(11) 0.001(11) 0.000(7) -0.020(9)
C1 0.074(3) 0.062(3) 0.063(3) 0.010(2) -0.008(2) -0.025(2)
C2 0.076(3) 0.070(3) 0.091(4) -0.010(3) 0.000(3) -0.015(3)
C3 0.049(3) 0.048(3) 0.039(3) -0.002(2) -0.001(2) -0.019(2)
C4 0.063(3) 0.044(3) 0.042(3) 0.005(2) -0.008(2) -0.017(2)
C5 0.038(2) 0.051(3) 0.044(3) -0.001(2) -0.004(2) -0.013(2)
C6 0.049(3) 0.049(3) 0.043(3) -0.006(2) -0.006(2) -0.014(2)
C7 0.052(3) 0.043(3) 0.034(3) -0.005(2) 0.000(2) -0.014(2)
C8 0.062(3) 0.061(3) 0.060(3) 0.003(3) -0.009(2) -0.019(2)
C9 0.100(4) 0.062(4) 0.071(4) 0.020(3) -0.011(3) -0.016(3)
C10 0.125(5) 0.057(4) 0.077(4) 0.005(3) 0.019(3) -0.028(3)
C11 0.096(4) 0.068(4) 0.076(4) -0.014(3) 0.027(3) -0.053(3)
C12 0.069(3) 0.060(3) 0.049(3) -0.009(2) 0.004(2) -0.028(2)
C13 0.052(3) 0.050(3) 0.039(3) -0.005(2) 0.002(2) -0.013(3)
C14 0.070(3) 0.055(3) 0.047(3) -0.010(3) -0.011(2) -0.014(3)
C15 0.088(4) 0.059(3) 0.069(4) -0.014(3) 0.017(3) -0.021(3)
C16 0.108(4) 0.075(4) 0.069(4) -0.024(3) 0.013(3) -0.031(4)
C17 0.085(4) 0.108(5) 0.054(3) -0.015(3) -0.010(3) -0.044(3)
C18 0.069(3) 0.080(4) 0.058(3) -0.029(3) -0.006(3) -0.015(3)
C19 0.043(2) 0.047(3) 0.039(3) -0.006(2) 0.000(2) -0.013(2)
C20 0.056(3) 0.059(3) 0.057(3) -0.014(2) 0.004(2) -0.028(2)
C21 0.064(3) 0.063(3) 0.055(3) -0.020(3) -0.001(3) -0.026(2)
C22 0.059(3) 0.054(3) 0.044(3) -0.012(2) -0.004(2) -0.013(2)
C23 0.065(3) 0.068(3) 0.049(3) -0.009(3) 0.009(2) -0.030(2)
C24 0.058(3) 0.072(3) 0.055(3) -0.018(3) -0.003(2) -0.028(2)
C25 0.071(4) 0.060(4) 0.046(3) 0.003(3) -0.001(3) -0.014(3)
C26 0.108(4) 0.071(4) 0.067(4) 0.011(3) 0.013(3) -0.001(4)
C27 0.134(5) 0.077(5) 0.096(5) 0.013(4) 0.007(4) -0.004(4)
C28 0.161(7) 0.085(5) 0.111(5) 0.021(5) 0.015(5) -0.052(5)
C29 0.120(5) 0.126(6) 0.143(6) 0.004(5) 0.053(4) -0.039(5)
C30 0.066(3) 0.065(4) 0.040(3) -0.012(3) -0.004(2) -0.013(3)
C31 0.093(3) 0.083(4) 0.049(3) -0.017(3) -0.002(3) -0.030(3)
C32 0.103(4) 0.112(5) 0.061(4) -0.039(4) 0.003(3) -0.041(4)
C33 0.134(5) 0.068(4) 0.094(5) -0.037(4) 0.018(4) -0.032(4)
C34 0.133(4) 0.067(4) 0.067(4) -0.008(3) 0.005(3) 0.006(3)
C35 0.064(3) 0.068(4) 0.050(3) 0.000(3) 0.005(3) -0.022(3)
C36 0.149(5) 0.071(4) 0.037(3) -0.001(3) 0.001(3) -0.019(3)
C37 0.123(5) 0.095(4) 0.060(4) 0.012(4) -0.019(4) -0.039(4)
C38 0.103(5) 0.141(7) 0.059(5) -0.006(4) 0.031(4) -0.052(5)
C39 0.147(6) 0.175(7) 0.084(5) 0.006(5) 0.057(4) 0.023(5)
C40 0.102(4) 0.147(6) 0.065(4) 0.016(4) 0.029(3) 0.002(4)
C41A 0.049(7) 0.045(7) 0.039(8) 0.017(6) -0.004(5) -0.015(6)
C41 0.127(15) 0.105(13) 0.109(17) 0.021(13) 0.002(12) -0.040(12)
C42 0.079(14) 0.075(15) 0.131(17) -0.048(14) -0.015(11) -0.027(13)
C42A 0.033(8) 0.113(15) 0.051(9) 0.017(9) 0.007(8) 0.001(9)
C43 0.068(10) 0.27(2) 0.129(13) -0.016(14) 0.013(9) -0.051(13)
C43A 0.098(10) 0.145(15) 0.090(11) 0.062(11) -0.020(8) -0.072(12)
C44A 0.089(12) 0.125(17) 0.085(14) 0.011(12) 0.001(10) -0.043(12)
C44B 0.15(2) 0.37(4) 0.043(13) 0.07(2) -0.047(13) -0.17(3)
C44 0.10(2) 0.074(17) 0.15(2) 0.029(15) -0.004(15) -0.037(17)
